data_7112896
loop_
_publ_author_name
'Zhao, Wanxiang'
'Zhang, Junliang'

_publ_section_title
;
 Rhodium-catalyzed domino heterocyclization and [(3+2)+2]
 carbocyclization: construction of fused tricycloheptadienes.
;
_journal_issue 41
_journal_name_full 'Chemical communications (Cambridge, England)'
_journal_page_first 7816
_journal_page_last 7818
_journal_paper_doi 10.1039/c0cc02382e
_journal_volume 46
_journal_year 2010
_chemical_formula_sum 'C29 H25 N O7'
_chemical_formula_weight 499.50
_chemical_name_systematic
;
?
;
_space_group_IT_number 2
_symmetry_cell_setting triclinic
_symmetry_space_group_name_Hall '-P 1'
_symmetry_space_group_name_H-M 'P -1'
_atom_sites_solution_hydrogens geom
_atom_sites_solution_primary direct
_atom_sites_solution_secondary difmap
_audit_creation_method SHELXL-97
_cell_angle_alpha 92.2960(10)
_cell_angle_beta 106.1490(10)
_cell_angle_gamma 107.5580(10)
_cell_formula_units_Z 2
_cell_length_a 7.9544(2)
_cell_length_b 11.8108(3)
_cell_length_c 14.0463(4)
_cell_measurement_temperature 173(2)
_cell_volume 1197.37(6)
_computing_structure_refinement 'SHELXL-97 (Sheldrick, 1997)'
_computing_structure_solution 'SHELXS-97 (Sheldrick, 1990)'
_diffrn_ambient_temperature 173(2)
_diffrn_measured_fraction_theta_full 0.994
_diffrn_measured_fraction_theta_max 0.994
_diffrn_radiation_monochromator graphite
_diffrn_radiation_source 'fine-focus sealed tube'
_diffrn_radiation_type MoK\a
_diffrn_radiation_wavelength 0.71073
_diffrn_reflns_av_R_equivalents 0.0167
_diffrn_reflns_av_sigmaI/netI 0.0162
_diffrn_reflns_limit_h_max 9
_diffrn_reflns_limit_h_min -9
_diffrn_reflns_limit_k_max 14
_diffrn_reflns_limit_k_min -14
_diffrn_reflns_limit_l_max 16
_diffrn_reflns_limit_l_min -13
_diffrn_reflns_number 13978
_diffrn_reflns_theta_full 25.01
_diffrn_reflns_theta_max 25.01
_diffrn_reflns_theta_min 1.52
_exptl_absorpt_coefficient_mu 0.100
_exptl_absorpt_correction_T_max 1
_exptl_absorpt_correction_T_min 0.895823
_exptl_absorpt_correction_type multi-scan
_exptl_crystal_colour yellow
_exptl_crystal_density_diffrn 1.385
_exptl_crystal_density_method 'not measured'
_exptl_crystal_description block
_exptl_crystal_F_000 524
_exptl_crystal_size_max 0.474
_exptl_crystal_size_mid 0.347
_exptl_crystal_size_min 0.243
_refine_diff_density_max 0.303
_refine_diff_density_min -0.279
_refine_diff_density_rms 0.041
_refine_ls_extinction_method none
_refine_ls_goodness_of_fit_ref 1.032
_refine_ls_hydrogen_treatment constr
_refine_ls_matrix_type full
_refine_ls_number_parameters 334
_refine_ls_number_reflns 4202
_refine_ls_number_restraints 0
_refine_ls_restrained_S_all 1.032
_refine_ls_R_factor_all 0.0417
_refine_ls_R_factor_gt 0.0380
_refine_ls_shift/su_max 0.001
_refine_ls_shift/su_mean 0.000
_refine_ls_structure_factor_coef Fsqd
_refine_ls_weighting_details 'calc w=1/[\s^2^(Fo^2^)+(0.0507P)^2^+0.6374P] where P=(Fo^2^+2Fc^2^)/3'
_refine_ls_weighting_scheme calc
_refine_ls_wR_factor_gt 0.0987
_refine_ls_wR_factor_ref 0.1033
_reflns_number_gt 3809
_reflns_number_total 4202
_reflns_threshold_expression >2sigma(I)
_cod_data_source_file c0cc02382e.txt
_cod_data_source_block 3bf
_cod_depositor_comments
;
The following automatic conversions were performed:

'_symmetry_cell_setting' value 'Triclinic' changed to 'triclinic'
according to
/usr/data/users/saulius/automatic-downloads/retrospective/RSC/lib/dictionaries/cif_core.dic
dictionary named 'cif_core.dic' version 2.4.2 from 2011-04-26.

Automatic conversion script
Id: cif_fix_values 2281 2013-09-26 08:29:07Z andrius 
;
_cod_original_cell_volume 1197.37(5)
_cod_original_sg_symbol_H-M P-1
_cod_database_code 7112896

loop_
_symmetry_equiv_pos_as_xyz
'x, y, z'
'-x, -y, -z'

loop_
_atom_site_label
_atom_site_type_symbol
_atom_site_fract_x
_atom_site_fract_y
_atom_site_fract_z
_atom_site_U_iso_or_equiv
_atom_site_adp_type
_atom_site_occupancy
_atom_site_symmetry_multiplicity
_atom_site_calc_flag
_atom_site_refinement_flags
N1 N 0.72488(18) 0.66115(13) 1.11203(10) 0.0326(3) Uani 1 1 d .
C1 C 0.7341(2) 0.39984(14) 0.96001(11) 0.0265(3) Uani 1 1 d .
H1A H 0.7327 0.3198 0.9665 0.032 Uiso 1 1 calc R
C2 C 0.7344(2) 0.47086(14) 1.04062(11) 0.0281(3) Uani 1 1 d .
H2A H 0.7354 0.4410 1.1025 0.034 Uiso 1 1 calc R
C3 C 0.7332(2) 0.58643(14) 1.02920(11) 0.0267(3) Uani 1 1 d .
C4 C 0.7321(2) 0.63233(14) 0.94024(12) 0.0307(4) Uani 1 1 d .
H4A H 0.7296 0.7116 0.9337 0.037 Uiso 1 1 calc R
C5 C 0.7345(2) 0.56055(14) 0.86113(12) 0.0286(3) Uani 1 1 d .
H5A H 0.7352 0.5915 0.7998 0.034 Uiso 1 1 calc R
C6 C 0.73595(19) 0.44321(13) 0.86912(11) 0.0234(3) Uani 1 1 d .
C7 C 0.7333(2) 0.36872(13) 0.78042(11) 0.0227(3) Uani 1 1 d .
C8 C 0.8541(2) 0.41925(13) 0.73144(11) 0.0253(3) Uani 1 1 d .
H8A H 0.9370 0.4962 0.7633 0.030 Uiso 1 1 calc R
C9 C 0.8841(2) 0.38072(13) 0.64006(11) 0.0251(3) Uani 1 1 d .
H9A H 0.9978 0.4253 0.6301 0.030 Uiso 1 1 calc R
C10 C 0.7721(2) 0.29004(13) 0.56746(11) 0.0229(3) Uani 1 1 d .
C11 C 0.5945(2) 0.21123(12) 0.56897(10) 0.0216(3) Uani 1 1 d .
C12 C 0.50453(19) 0.19766(12) 0.64559(10) 0.0207(3) Uani 1 1 d .
C13 C 0.59257(19) 0.24246(12) 0.75621(10) 0.0214(3) Uani 1 1 d .
H13A H 0.4903 0.2456 0.7834 0.026 Uiso 1 1 calc R
C14 C 0.6725(2) 0.15060(13) 0.80833(10) 0.0237(3) Uani 1 1 d .
C15 C 0.8357(2) 0.13824(14) 0.79921(12) 0.0293(3) Uani 1 1 d .
H15A H 0.9021 0.1895 0.7621 0.035 Uiso 1 1 calc R
C16 C 0.9021(2) 0.05162(15) 0.84399(14) 0.0382(4) Uani 1 1 d .
H16A H 1.0139 0.0439 0.8373 0.046 Uiso 1 1 calc R
C17 C 0.8077(3) -0.02364(15) 0.89820(14) 0.0407(4) Uani 1 1 d .
H17A H 0.8542 -0.0829 0.9288 0.049 Uiso 1 1 calc R
C18 C 0.6454(3) -0.01216(16) 0.90765(13) 0.0398(4) Uani 1 1 d .
H18A H 0.5795 -0.0637 0.9448 0.048 Uiso 1 1 calc R
C19 C 0.5784(2) 0.07455(15) 0.86301(12) 0.0328(4) Uani 1 1 d .
H19A H 0.4667 0.0820 0.8699 0.039 Uiso 1 1 calc R
C20 C 0.4666(2) 0.14461(13) 0.48405(11) 0.0237(3) Uani 1 1 d .
C21 C 0.3284(2) 0.12565(13) 0.60121(11) 0.0234(3) Uani 1 1 d .
C22 C 0.1639(2) 0.08011(15) 0.63629(12) 0.0304(4) Uani 1 1 d .
H22A H 0.1970 0.1095 0.7075 0.046 Uiso 1 1 calc R
H22B H 0.1212 -0.0077 0.6265 0.046 Uiso 1 1 calc R
H22C H 0.0649 0.1085 0.5980 0.046 Uiso 1 1 calc R
C23 C 0.4862(2) 0.13623(14) 0.38190(11) 0.0271(3) Uani 1 1 d .
H23A H 0.3683 0.1301 0.3308 0.033 Uiso 1 1 calc R
H23B H 0.5209 0.0648 0.3684 0.033 Uiso 1 1 calc R
C24 C 0.6406(2) 0.25230(13) 0.37943(11) 0.0243(3) Uani 1 1 d .
C25 C 0.8141(2) 0.27145(14) 0.47090(11) 0.0249(3) Uani 1 1 d .
H25A H 0.8560 0.2007 0.4702 0.030 Uiso 1 1 calc R
H25B H 0.9155 0.3423 0.4664 0.030 Uiso 1 1 calc R
C26 C 0.5647(2) 0.35742(13) 0.38074(10) 0.0245(3) Uani 1 1 d .
C27 C 0.6467(3) 0.56852(15) 0.40495(14) 0.0357(4) Uani 1 1 d .
H27A H 0.7575 0.6397 0.4227 0.054 Uiso 1 1 calc R
H27B H 0.5807 0.5676 0.4545 0.054 Uiso 1 1 calc R
H27C H 0.5655 0.5705 0.3387 0.054 Uiso 1 1 calc R
C28 C 0.6881(2) 0.24784(13) 0.28168(12) 0.0279(3) Uani 1 1 d .
C29 C 0.8771(3) 0.19124(19) 0.19936(15) 0.0478(5) Uani 1 1 d .
H29A H 0.9683 0.1490 0.2106 0.072 Uiso 1 1 calc R
H29B H 0.9345 0.2735 0.1882 0.072 Uiso 1 1 calc R
H29C H 0.7719 0.1496 0.1405 0.072 Uiso 1 1 calc R
O1 O 0.6203(2) 0.28775(13) 0.20961(9) 0.0504(4) Uani 1 1 d .
O2 O 0.81341(19) 0.19373(12) 0.28591(9) 0.0415(3) Uani 1 1 d .
O3 O 0.40361(16) 0.34637(11) 0.36296(9) 0.0363(3) Uani 1 1 d .
O4 O 0.70035(15) 0.46171(9) 0.40342(9) 0.0314(3) Uani 1 1 d .
O5 O 0.73736(19) 0.62371(13) 1.19275(9) 0.0461(3) Uani 1 1 d .
O6 O 0.70456(17) 0.75910(11) 1.09682(10) 0.0422(3) Uani 1 1 d .
O7 O 0.30201(14) 0.09125(9) 0.50089(7) 0.0256(2) Uani 1 1 d .

loop_
_atom_site_aniso_label
_atom_site_aniso_U_11
_atom_site_aniso_U_22
_atom_site_aniso_U_33
_atom_site_aniso_U_23
_atom_site_aniso_U_13
_atom_site_aniso_U_12
N1 0.0231(7) 0.0392(8) 0.0307(8) -0.0082(6) 0.0074(5) 0.0054(6)
C1 0.0287(8) 0.0252(8) 0.0240(8) 0.0038(6) 0.0048(6) 0.0097(6)
C2 0.0264(8) 0.0346(8) 0.0199(7) 0.0030(6) 0.0042(6) 0.0080(6)
C3 0.0205(7) 0.0302(8) 0.0255(8) -0.0052(6) 0.0058(6) 0.0050(6)
C4 0.0345(9) 0.0230(8) 0.0332(9) 0.0016(6) 0.0096(7) 0.0084(7)
C5 0.0347(8) 0.0271(8) 0.0239(8) 0.0054(6) 0.0092(6) 0.0094(7)
C6 0.0206(7) 0.0250(7) 0.0217(7) 0.0016(6) 0.0038(6) 0.0062(6)
C7 0.0233(7) 0.0224(7) 0.0210(7) 0.0029(6) 0.0027(6) 0.0093(6)
C8 0.0247(7) 0.0228(7) 0.0249(8) 0.0014(6) 0.0044(6) 0.0057(6)
C9 0.0224(7) 0.0276(8) 0.0264(8) 0.0064(6) 0.0092(6) 0.0078(6)
C10 0.0246(7) 0.0250(7) 0.0224(7) 0.0066(6) 0.0073(6) 0.0123(6)
C11 0.0263(7) 0.0203(7) 0.0201(7) 0.0050(6) 0.0068(6) 0.0102(6)
C12 0.0243(7) 0.0181(7) 0.0213(7) 0.0043(5) 0.0067(6) 0.0094(6)
C13 0.0230(7) 0.0217(7) 0.0201(7) 0.0023(6) 0.0072(6) 0.0078(6)
C14 0.0276(8) 0.0211(7) 0.0179(7) 0.0000(6) 0.0029(6) 0.0057(6)
C15 0.0271(8) 0.0242(8) 0.0335(9) 0.0056(6) 0.0061(6) 0.0067(6)
C16 0.0305(9) 0.0296(9) 0.0497(11) 0.0065(8) 0.0022(8) 0.0121(7)
C17 0.0443(10) 0.0261(8) 0.0400(10) 0.0103(7) -0.0045(8) 0.0103(7)
C18 0.0519(11) 0.0319(9) 0.0309(9) 0.0144(7) 0.0103(8) 0.0078(8)
C19 0.0390(9) 0.0316(9) 0.0285(8) 0.0076(7) 0.0130(7) 0.0095(7)
C20 0.0261(7) 0.0211(7) 0.0243(8) 0.0049(6) 0.0076(6) 0.0079(6)
C21 0.0274(8) 0.0217(7) 0.0214(7) 0.0040(6) 0.0069(6) 0.0090(6)
C22 0.0257(8) 0.0322(8) 0.0300(8) 0.0036(7) 0.0086(6) 0.0050(6)
C23 0.0331(8) 0.0245(8) 0.0217(7) 0.0017(6) 0.0067(6) 0.0081(6)
C24 0.0302(8) 0.0243(8) 0.0207(7) 0.0037(6) 0.0086(6) 0.0111(6)
C25 0.0267(8) 0.0275(8) 0.0241(8) 0.0054(6) 0.0090(6) 0.0128(6)
C26 0.0307(8) 0.0287(8) 0.0172(7) 0.0068(6) 0.0090(6) 0.0124(6)
C27 0.0467(10) 0.0263(8) 0.0411(10) 0.0066(7) 0.0156(8) 0.0197(7)
C28 0.0366(8) 0.0231(7) 0.0256(8) 0.0035(6) 0.0123(7) 0.0096(7)
C29 0.0631(13) 0.0519(12) 0.0450(11) 0.0059(9) 0.0359(10) 0.0244(10)
O1 0.0804(10) 0.0654(9) 0.0296(7) 0.0222(6) 0.0267(7) 0.0471(8)
O2 0.0566(8) 0.0542(8) 0.0328(7) 0.0116(6) 0.0246(6) 0.0346(7)
O3 0.0308(6) 0.0384(7) 0.0458(7) 0.0132(5) 0.0139(5) 0.0169(5)
O4 0.0332(6) 0.0234(6) 0.0393(7) 0.0053(5) 0.0092(5) 0.0133(5)
O5 0.0487(8) 0.0647(9) 0.0271(7) -0.0030(6) 0.0133(6) 0.0213(7)
O6 0.0421(7) 0.0340(7) 0.0505(8) -0.0095(6) 0.0186(6) 0.0104(5)
O7 0.0262(5) 0.0245(5) 0.0213(5) 0.0019(4) 0.0049(4) 0.0037(4)

loop_
_atom_type_symbol
_atom_type_description
_atom_type_scat_dispersion_real
_atom_type_scat_dispersion_imag
_atom_type_scat_source
C C 0.0033 0.0016 'International Tables Vol C Tables 4.2.6.8 and 6.1.1.4'
H H 0.0000 0.0000 'International Tables Vol C Tables 4.2.6.8 and 6.1.1.4'
N N 0.0061 0.0033 'International Tables Vol C Tables 4.2.6.8 and 6.1.1.4'
O O 0.0106 0.0060 'International Tables Vol C Tables 4.2.6.8 and 6.1.1.4'

loop_
_geom_angle_atom_site_label_1
_geom_angle_atom_site_label_2
_geom_angle_atom_site_label_3
_geom_angle
O5 N1 O6 123.16(14)
O5 N1 C3 118.66(15)
O6 N1 C3 118.18(14)
C2 C1 C6 121.37(14)
C2 C1 H1A 119.3
C6 C1 H1A 119.3
C1 C2 C3 118.50(14)
C1 C2 H2A 120.8
C3 C2 H2A 120.8
C4 C3 C2 122.07(14)
C4 C3 N1 118.52(14)
C2 C3 N1 119.36(14)
C5 C4 C3 118.52(15)
C5 C4 H4A 120.7
C3 C4 H4A 120.7
C4 C5 C6 121.49(14)
C4 C5 H5A 119.3
C6 C5 H5A 119.3
C1 C6 C5 118.05(14)
C1 C6 C7 122.78(13)
C5 C6 C7 119.14(13)
C8 C7 C6 116.91(13)
C8 C7 C13 127.65(14)
C6 C7 C13 115.43(12)
C7 C8 C9 133.31(14)
C7 C8 H8A 113.3
C9 C8 H8A 113.3
C10 C9 C8 128.47(14)
C10 C9 H9A 115.8
C8 C9 H9A 115.8
C9 C10 C11 124.28(14)
C9 C10 C25 121.51(14)
C11 C10 C25 113.87(13)
C20 C11 C12 106.51(13)
C20 C11 C10 121.22(13)
C12 C11 C10 131.65(13)
C21 C12 C11 106.27(13)
C21 C12 C13 126.03(13)
C11 C12 C13 127.37(13)
C12 C13 C7 114.48(12)
C12 C13 C14 109.46(11)
C7 C13 C14 112.50(12)
C12 C13 H13A 106.6
C7 C13 H13A 106.6
C14 C13 H13A 106.6
C19 C14 C15 118.64(14)
C19 C14 C13 120.14(14)
C15 C14 C13 121.19(13)
C16 C15 C14 120.25(15)
C16 C15 H15A 119.9
C14 C15 H15A 119.9
C17 C16 C15 120.74(17)
C17 C16 H16A 119.6
C15 C16 H16A 119.6
C16 C17 C18 119.46(16)
C16 C17 H17A 120.3
C18 C17 H17A 120.3
C17 C18 C19 120.01(16)
C17 C18 H18A 120.0
C19 C18 H18A 120.0
C18 C19 C14 120.89(16)
C18 C19 H19A 119.6
C14 C19 H19A 119.6
C11 C20 O7 110.64(13)
C11 C20 C23 127.60(14)
O7 C20 C23 121.49(13)
C12 C21 O7 110.18(12)
C12 C21 C22 133.85(14)
O7 C21 C22 115.95(12)
C21 C22 H22A 109.5
C21 C22 H22B 109.5
H22A C22 H22B 109.5
C21 C22 H22C 109.5
H22A C22 H22C 109.5
H22B C22 H22C 109.5
C20 C23 C24 106.32(12)
C20 C23 H23A 110.5
C24 C23 H23A 110.5
C20 C23 H23B 110.5
C24 C23 H23B 110.5
H23A C23 H23B 108.7
C28 C24 C26 105.70(11)
C28 C24 C23 111.11(12)
C26 C24 C23 108.06(12)
C28 C24 C25 111.08(12)
C26 C24 C25 111.12(12)
C23 C24 C25 109.68(12)
C10 C25 C24 110.99(12)
C10 C25 H25A 109.4
C24 C25 H25A 109.4
C10 C25 H25B 109.4
C24 C25 H25B 109.4
H25A C25 H25B 108.0
O3 C26 O4 124.55(14)
O3 C26 C24 124.33(14)
O4 C26 C24 111.12(12)
O4 C27 H27A 109.5
O4 C27 H27B 109.5
H27A C27 H27B 109.5
O4 C27 H27C 109.5
H27A C27 H27C 109.5
H27B C27 H27C 109.5
O1 C28 O2 123.82(15)
O1 C28 C24 124.21(15)
O2 C28 C24 111.97(13)
O2 C29 H29A 109.5
O2 C29 H29B 109.5
H29A C29 H29B 109.5
O2 C29 H29C 109.5
H29A C29 H29C 109.5
H29B C29 H29C 109.5
C28 O2 C29 116.54(14)
C26 O4 C27 116.63(12)
C20 O7 C21 106.39(11)

loop_
_geom_bond_atom_site_label_1
_geom_bond_atom_site_label_2
_geom_bond_distance
N1 O5 1.2228(19)
N1 O6 1.2343(19)
N1 C3 1.460(2)
C1 C2 1.381(2)
C1 C6 1.397(2)
C1 H1A 0.9500
C2 C3 1.383(2)
C2 H2A 0.9500
C3 C4 1.381(2)
C4 C5 1.378(2)
C4 H4A 0.9500
C5 C6 1.398(2)
C5 H5A 0.9500
C6 C7 1.488(2)
C7 C8 1.344(2)
C7 C13 1.527(2)
C8 C9 1.449(2)
C8 H8A 0.9500
C9 C10 1.346(2)
C9 H9A 0.9500
C10 C11 1.445(2)
C10 C25 1.507(2)
C11 C20 1.358(2)
C11 C12 1.438(2)
C12 C21 1.352(2)
C12 C13 1.513(2)
C13 C14 1.529(2)
C13 H13A 1.0000
C14 C19 1.388(2)
C14 C15 1.389(2)
C15 C16 1.383(2)
C15 H15A 0.9500
C16 C17 1.379(3)
C16 H16A 0.9500
C17 C18 1.380(3)
C17 H17A 0.9500
C18 C19 1.386(2)
C18 H18A 0.9500
C19 H19A 0.9500
C20 O7 1.3615(18)
C20 C23 1.488(2)
C21 O7 1.3903(18)
C21 C22 1.483(2)
C22 H22A 0.9800
C22 H22B 0.9800
C22 H22C 0.9800
C23 C24 1.549(2)
C23 H23A 0.9900
C23 H23B 0.9900
C24 C28 1.525(2)
C24 C26 1.537(2)
C24 C25 1.552(2)
C25 H25A 0.9900
C25 H25B 0.9900
C26 O3 1.1995(19)
C26 O4 1.3262(19)
C27 O4 1.4500(19)
C27 H27A 0.9800
C27 H27B 0.9800
C27 H27C 0.9800
C28 O1 1.194(2)
C28 O2 1.327(2)
C29 O2 1.444(2)
C29 H29A 0.9800
C29 H29B 0.9800
C29 H29C 0.9800

loop_
_geom_torsion_atom_site_label_1
_geom_torsion_atom_site_label_2
_geom_torsion_atom_site_label_3
_geom_torsion_atom_site_label_4
_geom_torsion
C6 C1 C2 C3 1.1(2)
C1 C2 C3 C4 -0.1(2)
C1 C2 C3 N1 177.21(13)
O5 N1 C3 C4 -175.56(14)
O6 N1 C3 C4 4.8(2)
O5 N1 C3 C2 7.0(2)
O6 N1 C3 C2 -172.60(14)
C2 C3 C4 C5 -0.8(2)
N1 C3 C4 C5 -178.15(14)
C3 C4 C5 C6 0.7(2)
C2 C1 C6 C5 -1.2(2)
C2 C1 C6 C7 -179.21(14)
C4 C5 C6 C1 0.3(2)
C4 C5 C6 C7 178.33(14)
C1 C6 C7 C8 -133.87(15)
C5 C6 C7 C8 48.2(2)
C1 C6 C7 C13 45.87(19)
C5 C6 C7 C13 -132.11(14)
C6 C7 C8 C9 -174.60(15)
C13 C7 C8 C9 5.7(3)
C7 C8 C9 C10 14.4(3)
C8 C9 C10 C11 -0.6(3)
C8 C9 C10 C25 172.34(14)
C9 C10 C11 C20 161.42(15)
C25 C10 C11 C20 -12.0(2)
C9 C10 C11 C12 -8.3(2)
C25 C10 C11 C12 178.36(14)
C20 C11 C12 C21 -1.00(16)
C10 C11 C12 C21 169.80(15)
C20 C11 C12 C13 172.65(13)
C10 C11 C12 C13 -16.5(2)
C21 C12 C13 C7 -145.50(14)
C11 C12 C13 C7 42.04(19)
C21 C12 C13 C14 87.14(17)
C11 C12 C13 C14 -85.32(17)
C8 C7 C13 C12 -36.5(2)
C6 C7 C13 C12 143.81(13)
C8 C7 C13 C14 89.30(18)
C6 C7 C13 C14 -90.40(15)
C12 C13 C14 C19 -102.32(16)
C7 C13 C14 C19 129.21(15)
C12 C13 C14 C15 75.29(17)
C7 C13 C14 C15 -53.17(18)
C19 C14 C15 C16 0.0(2)
C13 C14 C15 C16 -177.64(14)
C14 C15 C16 C17 0.0(3)
C15 C16 C17 C18 0.0(3)
C16 C17 C18 C19 -0.1(3)
C17 C18 C19 C14 0.1(3)
C15 C14 C19 C18 -0.1(2)
C13 C14 C19 C18 177.61(14)
C12 C11 C20 O7 0.80(16)
C10 C11 C20 O7 -171.17(12)
C12 C11 C20 C23 174.82(14)
C10 C11 C20 C23 2.9(2)
C11 C12 C21 O7 0.85(16)
C13 C12 C21 O7 -172.91(12)
C11 C12 C21 C22 -177.71(16)
C13 C12 C21 C22 8.5(3)
C11 C20 C23 C24 -22.9(2)
O7 C20 C23 C24 150.51(13)
C20 C23 C24 C28 173.76(12)
C20 C23 C24 C26 -70.71(14)
C20 C23 C24 C25 50.57(16)
C9 C10 C25 C24 -131.89(15)
C11 C10 C25 C24 41.69(17)
C28 C24 C25 C10 173.47(12)
C26 C24 C25 C10 56.10(16)
C23 C24 C25 C10 -63.32(16)
C28 C24 C26 O3 103.17(16)
C23 C24 C26 O3 -15.85(19)
C25 C24 C26 O3 -136.23(15)
C28 C24 C26 O4 -76.41(15)
C23 C24 C26 O4 164.57(12)
C25 C24 C26 O4 44.19(16)
C26 C24 C28 O1 -23.4(2)
C23 C24 C28 O1 93.63(19)
C25 C24 C28 O1 -143.99(17)
C26 C24 C28 O2 156.94(13)
C23 C24 C28 O2 -86.08(16)
C25 C24 C28 O2 36.30(17)
O1 C28 O2 C29 4.1(3)
C24 C28 O2 C29 -176.23(15)
O3 C26 O4 C27 -0.9(2)
C24 C26 O4 C27 178.65(12)
C11 C20 O7 C21 -0.29(16)
C23 C20 O7 C21 -174.74(13)
C12 C21 O7 C20 -0.38(16)
C22 C21 O7 C20 178.47(13)
